data_4304238
loop_
_publ_author_name
'Jung Young Cho'
'Cigdem Capan'
'D. P. Young'
'Julia Y. Chan'

_publ_section_title
;
Crystal Growth, Structure, and Physical Properties of SmCu4Ga8
;
_journal_name_full 'Inorganic Chemistry'
_journal_page_first 2472
_journal_page_last 2476
_journal_paper_doi 10.1021/ic7017192
_journal_volume 47
_journal_year 2008
_chemical_formula_sum 'Cu4 Ga8 Sm'
_chemical_formula_weight 962.27
_chemical_name_systematic
; 
 ? 
;
_space_group_IT_number 191
_symmetry_cell_setting hexagonal
_symmetry_space_group_name_Hall '-P 6 2'
_symmetry_space_group_name_H-M 'P 6/m m m'
_atom_sites_solution_primary direct
_atom_sites_solution_secondary difmap
_audit_creation_method SHELXL-97
_cell_angle_alpha 90.00
_cell_angle_beta 90.00
_cell_angle_gamma 120.00
_cell_formula_units_Z 3
_cell_length_a 8.8650(3)
_cell_length_b 8.8650(3)
_cell_length_c 8.6070(3)
_cell_measurement_temperature 298(2)
_cell_volume 585.79(3)
_computing_cell_refinement 'Denzo and Scalepack (Otwinowski & Minor, 1997)'
_computing_data_collection 'COLLECT (Nonius, 2000)'
_computing_data_reduction 'Denzo and Scalepack (Otwinowski & Minor, 1997)'
_computing_publication_material 'SHELXL-97 (Sheldrick, 1997)'
_computing_structure_refinement 'SHELXL-97 (Sheldrick, 1997)'
_computing_structure_solution 'SHELXS-97 (Sheldrick, 1990)'
_diffrn_ambient_temperature 298(2)
_diffrn_measured_fraction_theta_full 0.997
_diffrn_measured_fraction_theta_max 0.997
_diffrn_measurement_device_type 'KappaCCD (with Oxford Cryostram)'
_diffrn_measurement_method ' \w scans \k offsets'
_diffrn_radiation_monochromator graphite
_diffrn_radiation_source 'fine-focus sealed tube'
_diffrn_radiation_type MoK\a
_diffrn_radiation_wavelength 0.71073
_diffrn_reflns_av_R_equivalents 0.0546
_diffrn_reflns_av_sigmaI/netI 0.0350
_diffrn_reflns_limit_h_max 12
_diffrn_reflns_limit_h_min -12
_diffrn_reflns_limit_k_max 10
_diffrn_reflns_limit_k_min -10
_diffrn_reflns_limit_l_max 12
_diffrn_reflns_limit_l_min -12
_diffrn_reflns_number 2187
_diffrn_reflns_theta_full 29.98
_diffrn_reflns_theta_max 29.98
_diffrn_reflns_theta_min 2.65
_diffrn_standards_decay_% 0
_exptl_absorpt_coefficient_mu 45.027
_exptl_absorpt_correction_T_max 0.3452
_exptl_absorpt_correction_T_min 0.3452
_exptl_absorpt_correction_type multi-scan
_exptl_absorpt_process_details 'HKL Scalepack (Otwinowski & Minor 1997)'
_exptl_crystal_colour silver
_exptl_crystal_density_diffrn 8.183
_exptl_crystal_density_method 'not measured'
_exptl_crystal_description 'thin hexagon-like plate fragment'
_exptl_crystal_F_000 1278
_exptl_crystal_size_max 0.03
_exptl_crystal_size_mid 0.03
_exptl_crystal_size_min 0.03
_refine_diff_density_max 2.520
_refine_diff_density_min -1.944
_refine_diff_density_rms 0.398
_refine_ls_extinction_coef 0.0126(5)
_refine_ls_extinction_expression Fc^*^=kFc[1+0.001xFc^2^\l^3^/sin(2\q)]^-1/4^
_refine_ls_extinction_method SHELXL
_refine_ls_goodness_of_fit_ref 1.248
_refine_ls_hydrogen_treatment none
_refine_ls_matrix_type full
_refine_ls_number_parameters 30
_refine_ls_number_reflns 393
_refine_ls_number_restraints 0
_refine_ls_restrained_S_all 1.248
_refine_ls_R_factor_all 0.0288
_refine_ls_R_factor_gt 0.0275
_refine_ls_shift/su_max 0.000
_refine_ls_shift/su_mean 0.000
_refine_ls_structure_factor_coef Fsqd
_refine_ls_weighting_details 'calc w=1/[\s^2^(Fo^2^)+(0.0095P)^2^+5.2687P] where P=(Fo^2^+2Fc^2^)/3'
_refine_ls_weighting_scheme calc
_refine_ls_wR_factor_gt 0.0606
_refine_ls_wR_factor_ref 0.0611
_reflns_number_gt 369
_reflns_number_total 393
_reflns_threshold_expression >2sigma(I)
_cod_data_source_file ic7017192-file001.cif
_cod_data_source_block shelxl
_cod_database_code 4304238

loop_
_symmetry_equiv_pos_as_xyz
'x, y, z'
'-x, -y, z'
'-y, x-y, z'
'-x+y, -x, z'
'x-y, x, z'
'y, -x+y, z'
'x-y, -y, -z'
'-x, -x+y, -z'
'y, x, -z'
'-y, -x, -z'
'x, x-y, -z'
'-x+y, y, -z'
'-x, -y, -z'
'x, y, -z'
'y, -x+y, -z'
'x-y, x, -z'
'-x+y, -x, -z'
'-y, x-y, -z'
'-x+y, y, z'
'x, x-y, z'
'-y, -x, z'
'y, x, z'
'-x, -x+y, z'
'x-y, -y, z'

loop_
_atom_site_label
_atom_site_type_symbol
_atom_site_fract_x
_atom_site_fract_y
_atom_site_fract_z
_atom_site_U_iso_or_equiv
_atom_site_adp_type
_atom_site_occupancy
_atom_site_symmetry_multiplicity
_atom_site_calc_flag
_atom_site_refinement_flags
_atom_site_disorder_assembly
_atom_site_disorder_group
Sm1 Sm 0.0000 0.0000 0.0000 0.0037(2) Uani 1 24 d S . .
Sm2 Sm 0.3333 0.6667 0.5000 0.0044(2) Uani 1 12 d S . .
Ga1 Ga 0.0000 0.0000 0.34559(18) 0.0076(3) Uani 1 12 d S . .
Ga2 Ga 0.29790(14) 0.0000 0.5000 0.0124(3) Uani 1 4 d S . .
Ga3 Ga 0.3333 0.6667 0.14734(13) 0.0099(3) Uani 1 6 d S . .
Ga4 Ga 0.34835(11) 0.0000 0.0000 0.0097(3) Uani 1 4 d S . .
Ga5 Ga 0.5000 0.0000 0.27241(12) 0.0123(3) Uani 1 4 d S . .
Cu1 Cu 0.16742(4) 0.33484(9) 0.24233(7) 0.0077(2) Uani 1 2 d S . .

loop_
_atom_site_aniso_label
_atom_site_aniso_U_11
_atom_site_aniso_U_22
_atom_site_aniso_U_33
_atom_site_aniso_U_23
_atom_site_aniso_U_13
_atom_site_aniso_U_12
Sm1 0.0036(3) 0.0036(3) 0.0040(4) 0.000 0.000 0.00182(16)
Sm2 0.0046(3) 0.0046(3) 0.0041(3) 0.000 0.000 0.00232(13)
Ga1 0.0087(5) 0.0087(5) 0.0054(6) 0.000 0.000 0.0043(2)
Ga2 0.0182(4) 0.0072(5) 0.0082(4) 0.000 0.000 0.0036(2)
Ga3 0.0119(4) 0.0119(4) 0.0061(5) 0.000 0.000 0.0059(2)
Ga4 0.0087(3) 0.0160(5) 0.0068(4) 0.000 0.000 0.0080(3)
Ga5 0.0088(4) 0.0098(5) 0.0188(5) 0.000 0.000 0.0049(2)
Cu1 0.0060(3) 0.0092(4) 0.0090(4) 0.0003(3) 0.00015(13) 0.0046(2)

loop_
_atom_type_symbol
_atom_type_description
_atom_type_scat_dispersion_real
_atom_type_scat_dispersion_imag
_atom_type_scat_source
Sm Sm -0.1638 3.4418 'International Tables Vol C Tables 4.2.6.8 and 6.1.1.4'
Cu Cu 0.3201 1.2651 'International Tables Vol C Tables 4.2.6.8 and 6.1.1.4'
Ga Ga 0.2307 1.6083 'International Tables Vol C Tables 4.2.6.8 and 6.1.1.4'

loop_
_geom_angle_atom_site_label_1
_geom_angle_atom_site_label_2
_geom_angle_atom_site_label_3
_geom_angle
_geom_angle_site_symmetry_1
_geom_angle_site_symmetry_3
_geom_angle_publ_flag
Ga1 Sm1 Ga1 180.0 13 . ?
Ga1 Sm1 Ga4 90.0 13 . ?
Ga1 Sm1 Ga4 90.0 . . ?
Ga1 Sm1 Ga4 90.0 13 16 ?
Ga1 Sm1 Ga4 90.0 . 16 ?
Ga4 Sm1 Ga4 60.0 . 16 ?
Ga1 Sm1 Ga4 90.0 13 4 ?
Ga1 Sm1 Ga4 90.0 . 4 ?
Ga4 Sm1 Ga4 120.0 . 4 ?
Ga4 Sm1 Ga4 180.00(3) 16 4 ?
Ga1 Sm1 Ga4 90.0 13 13 ?
Ga1 Sm1 Ga4 90.0 . 13 ?
Ga4 Sm1 Ga4 180.0 . 13 ?
Ga4 Sm1 Ga4 120.0 16 13 ?
Ga4 Sm1 Ga4 60.0 4 13 ?
Ga1 Sm1 Ga4 90.0 13 3 ?
Ga1 Sm1 Ga4 90.0 . 3 ?
Ga4 Sm1 Ga4 120.0 . 3 ?
Ga4 Sm1 Ga4 60.0 16 3 ?
Ga4 Sm1 Ga4 120.0 4 3 ?
Ga4 Sm1 Ga4 60.0 13 3 ?
Ga1 Sm1 Ga4 90.0 13 15 ?
Ga1 Sm1 Ga4 90.0 . 15 ?
Ga4 Sm1 Ga4 60.0 . 15 ?
Ga4 Sm1 Ga4 120.0 16 15 ?
Ga4 Sm1 Ga4 60.0 4 15 ?
Ga4 Sm1 Ga4 120.0 13 15 ?
Ga4 Sm1 Ga4 180.0 3 15 ?
Ga1 Sm1 Cu1 50.945(11) 13 17 ?
Ga1 Sm1 Cu1 129.055(11) . 17 ?
Ga4 Sm1 Cu1 47.739(8) . 17 ?
Ga4 Sm1 Cu1 90.0 16 17 ?
Ga4 Sm1 Cu1 90.0 4 17 ?
Ga4 Sm1 Cu1 132.261(8) 13 17 ?
Ga4 Sm1 Cu1 132.261(8) 3 17 ?
Ga4 Sm1 Cu1 47.739(8) 15 17 ?
Ga1 Sm1 Cu1 129.055(11) 13 5 ?
Ga1 Sm1 Cu1 50.945(11) . 5 ?
Ga4 Sm1 Cu1 132.261(8) . 5 ?
Ga4 Sm1 Cu1 90.0 16 5 ?
Ga4 Sm1 Cu1 90.0 4 5 ?
Ga4 Sm1 Cu1 47.739(8) 13 5 ?
Ga4 Sm1 Cu1 47.739(8) 3 5 ?
Ga4 Sm1 Cu1 132.261(8) 15 5 ?
Cu1 Sm1 Cu1 180.000(17) 17 5 ?
Ga1 Sm1 Cu1 50.945(11) 13 16 ?
Ga1 Sm1 Cu1 129.055(11) . 16 ?
Ga4 Sm1 Cu1 132.261(8) . 16 ?
Ga4 Sm1 Cu1 90.0 16 16 ?
Ga4 Sm1 Cu1 90.0 4 16 ?
Ga4 Sm1 Cu1 47.739(8) 13 16 ?
Ga4 Sm1 Cu1 47.739(8) 3 16 ?
Ga4 Sm1 Cu1 132.261(8) 15 16 ?
Cu1 Sm1 Cu1 101.89(2) 17 16 ?
Cu1 Sm1 Cu1 78.11(2) 5 16 ?
Ga1 Sm1 Cu1 129.055(11) 13 4 ?
Ga1 Sm1 Cu1 50.945(11) . 4 ?
Ga4 Sm1 Cu1 47.739(8) . 4 ?
Ga4 Sm1 Cu1 90.0 16 4 ?
Ga4 Sm1 Cu1 90.0 4 4 ?
Ga4 Sm1 Cu1 132.261(8) 13 4 ?
Ga4 Sm1 Cu1 132.261(8) 3 4 ?
Ga4 Sm1 Cu1 47.739(8) 15 4 ?
Cu1 Sm1 Cu1 78.11(2) 17 4 ?
Cu1 Sm1 Cu1 101.89(2) 5 4 ?
Cu1 Sm1 Cu1 180.00(2) 16 4 ?
Ga3 Sm2 Ga3 180.0 14_556 . ?
Ga3 Sm2 Ga2 90.0 14_556 15_566 ?
Ga3 Sm2 Ga2 90.0 . 15_566 ?
Ga3 Sm2 Ga2 90.0 14_556 1_565 ?
Ga3 Sm2 Ga2 90.0 . 1_565 ?
Ga2 Sm2 Ga2 50.01(4) 15_566 1_565 ?
Ga3 Sm2 Ga2 90.0 14_556 13_666 ?
Ga3 Sm2 Ga2 90.0 . 13_666 ?
Ga2 Sm2 Ga2 120.0 15_566 13_666 ?
Ga2 Sm2 Ga2 69.99(4) 1_565 13_666 ?
Ga3 Sm2 Ga2 90.0 14_556 3 ?
Ga3 Sm2 Ga2 90.0 . 3 ?
Ga2 Sm2 Ga2 69.99(4) 15_566 3 ?
Ga2 Sm2 Ga2 120.0 1_565 3 ?
Ga2 Sm2 Ga2 170.01(4) 13_666 3 ?
Ga3 Sm2 Ga2 90.0 14_556 16_556 ?
Ga3 Sm2 Ga2 90.0 . 16_556 ?
Ga2 Sm2 Ga2 120.0 15_566 16_556 ?
Ga2 Sm2 Ga2 170.01(4) 1_565 16_556 ?
Ga2 Sm2 Ga2 120.0 13_666 16_556 ?
Ga2 Sm2 Ga2 50.01(4) 3 16_556 ?
Ga3 Sm2 Ga2 90.0 14_556 4_665 ?
Ga3 Sm2 Ga2 90.0 . 4_665 ?
Ga2 Sm2 Ga2 170.01(4) 15_566 4_665 ?
Ga2 Sm2 Ga2 120.0 1_565 4_665 ?
Ga2 Sm2 Ga2 50.01(4) 13_666 4_665 ?
Ga2 Sm2 Ga2 120.0 3 4_665 ?
Ga2 Sm2 Ga2 69.99(4) 16_556 4_665 ?
Ga3 Sm2 Ga5 127.433(15) 14_556 3 ?
Ga3 Sm2 Ga5 52.567(15) . 3 ?
Ga2 Sm2 Ga5 49.421(14) 15_566 3 ?
Ga2 Sm2 Ga5 86.035(15) 1_565 3 ?
Ga2 Sm2 Ga5 136.026(15) 13_666 3 ?
Ga2 Sm2 Ga5 49.421(14) 3 3 ?
Ga2 Sm2 Ga5 86.035(15) 16_556 3 ?
Ga2 Sm2 Ga5 136.025(15) 4_665 3 ?
Ga3 Sm2 Ga5 52.568(15) 14_556 13_666 ?
Ga3 Sm2 Ga5 127.433(15) . 13_666 ?
Ga2 Sm2 Ga5 86.035(15) 15_566 13_666 ?
Ga2 Sm2 Ga5 49.421(14) 1_565 13_666 ?
Ga2 Sm2 Ga5 49.421(14) 13_666 13_666 ?
Ga2 Sm2 Ga5 136.026(15) 3 13_666 ?
Ga2 Sm2 Ga5 136.025(15) 16_556 13_666 ?
Ga2 Sm2 Ga5 86.035(15) 4_665 13_666 ?
Ga5 Sm2 Ga5 133.214(10) 3 13_666 ?
Ga3 Sm2 Ga5 52.568(15) 14_556 15_566 ?
Ga3 Sm2 Ga5 127.432(15) . 15_566 ?
Ga2 Sm2 Ga5 49.421(14) 15_566 15_566 ?
Ga2 Sm2 Ga5 86.035(15) 1_565 15_566 ?
Ga2 Sm2 Ga5 136.026(15) 13_666 15_566 ?
Ga2 Sm2 Ga5 49.421(14) 3 15_566 ?
Ga2 Sm2 Ga5 86.035(15) 16_556 15_566 ?
Ga2 Sm2 Ga5 136.025(15) 4_665 15_566 ?
Ga5 Sm2 Ga5 74.87(3) 3 15_566 ?
Ga5 Sm2 Ga5 86.89(2) 13_666 15_566 ?
Ga3 Sm2 Ga5 127.433(15) 14_556 1_565 ?
Ga3 Sm2 Ga5 52.568(15) . 1_565 ?
Ga2 Sm2 Ga5 86.035(15) 15_566 1_565 ?
Ga2 Sm2 Ga5 49.421(14) 1_565 1_565 ?
Ga2 Sm2 Ga5 49.421(14) 13_666 1_565 ?
Ga2 Sm2 Ga5 136.026(15) 3 1_565 ?
Ga2 Sm2 Ga5 136.025(15) 16_556 1_565 ?
Ga2 Sm2 Ga5 86.035(15) 4_665 1_565 ?
Ga5 Sm2 Ga5 86.89(2) 3 1_565 ?
Ga5 Sm2 Ga5 74.87(3) 13_666 1_565 ?
Ga5 Sm2 Ga5 133.214(10) 15_566 1_565 ?
Ga1 Ga1 Cu1 109.07(3) 13_556 5 ?
Ga1 Ga1 Cu1 109.07(3) 13_556 4 ?
Cu1 Ga1 Cu1 141.86(7) 5 4 ?
Ga1 Ga1 Cu1 109.07(3) 13_556 . ?
Cu1 Ga1 Cu1 56.401(12) 5 . ?
Cu1 Ga1 Cu1 109.87(3) 4 . ?
Ga1 Ga1 Cu1 109.07(3) 13_556 3 ?
Cu1 Ga1 Cu1 56.400(12) 5 3 ?
Cu1 Ga1 Cu1 109.87(3) 4 3 ?
Cu1 Ga1 Cu1 109.87(3) . 3 ?
Ga1 Ga1 Cu1 109.07(3) 13_556 2 ?
Cu1 Ga1 Cu1 109.87(3) 5 2 ?
Cu1 Ga1 Cu1 56.400(12) 4 2 ?
Cu1 Ga1 Cu1 141.86(7) . 2 ?
Cu1 Ga1 Cu1 56.402(12) 3 2 ?
Ga1 Ga1 Cu1 109.07(3) 13_556 6 ?
Cu1 Ga1 Cu1 109.87(3) 5 6 ?
Cu1 Ga1 Cu1 56.400(12) 4 6 ?
Cu1 Ga1 Cu1 56.402(12) . 6 ?
Cu1 Ga1 Cu1 141.86(7) 3 6 ?
Cu1 Ga1 Cu1 109.87(3) 2 6 ?
Ga1 Ga1 Ga2 63.29(3) 13_556 16_556 ?
Cu1 Ga1 Ga2 98.446(8) 5 16_556 ?
Cu1 Ga1 Ga2 98.446(8) 4 16_556 ?
Cu1 Ga1 Ga2 54.250(15) . 16_556 ?
Cu1 Ga1 Ga2 151.403(16) 3 16_556 ?
Cu1 Ga1 Ga2 151.403(16) 2 16_556 ?
Cu1 Ga1 Ga2 54.250(15) 6 16_556 ?
Ga1 Ga1 Ga2 63.29(3) 13_556 3 ?
Cu1 Ga1 Ga2 54.250(15) 5 3 ?
Cu1 Ga1 Ga2 151.403(16) 4 3 ?
Cu1 Ga1 Ga2 54.250(15) . 3 ?
Cu1 Ga1 Ga2 98.445(8) 3 3 ?
Cu1 Ga1 Ga2 151.404(16) 2 3 ?
Cu1 Ga1 Ga2 98.447(8) 6 3 ?
Ga2 Ga1 Ga2 53.055(15) 16_556 3 ?
Ga1 Ga1 Ga2 63.29(3) 13_556 4 ?
Cu1 Ga1 Ga2 98.446(8) 5 4 ?
Cu1 Ga1 Ga2 98.446(8) 4 4 ?
Cu1 Ga1 Ga2 151.403(16) . 4 ?
Cu1 Ga1 Ga2 54.250(15) 3 4 ?
Cu1 Ga1 Ga2 54.250(15) 2 4 ?
Cu1 Ga1 Ga2 151.403(16) 6 4 ?
Ga2 Ga1 Ga2 126.57(6) 16_556 4 ?
Ga2 Ga1 Ga2 101.35(4) 3 4 ?
Ga1 Ga1 Ga2 63.29(3) 13_556 15_556 ?
Cu1 Ga1 Ga2 151.403(16) 5 15_556 ?
Cu1 Ga1 Ga2 54.250(15) 4 15_556 ?
Cu1 Ga1 Ga2 151.403(16) . 15_556 ?
Cu1 Ga1 Ga2 98.447(8) 3 15_556 ?
Cu1 Ga1 Ga2 54.250(15) 2 15_556 ?
Cu1 Ga1 Ga2 98.445(8) 6 15_556 ?
Ga2 Ga1 Ga2 101.35(4) 16_556 15_556 ?
Ga2 Ga1 Ga2 126.57(6) 3 15_556 ?
Ga2 Ga1 Ga2 53.056(15) 4 15_556 ?
Ga1 Ga1 Ga2 63.29(3) 13_556 13_556 ?
Cu1 Ga1 Ga2 54.250(15) 5 13_556 ?
Cu1 Ga1 Ga2 151.403(16) 4 13_556 ?
Cu1 Ga1 Ga2 98.446(8) . 13_556 ?
Cu1 Ga1 Ga2 54.250(15) 3 13_556 ?
Cu1 Ga1 Ga2 98.447(8) 2 13_556 ?
Cu1 Ga1 Ga2 151.404(16) 6 13_556 ?
Ga2 Ga1 Ga2 101.35(4) 16_556 13_556 ?
Ga2 Ga1 Ga2 53.056(15) 3 13_556 ?
Ga2 Ga1 Ga2 53.056(15) 4 13_556 ?
Ga2 Ga1 Ga2 101.35(4) 15_556 13_556 ?
Cu1 Ga2 Cu1 117.32(2) 15_556 6 ?
Cu1 Ga2 Cu1 161.62(6) 15_556 4 ?
Cu1 Ga2 Cu1 59.34(2) 6 4 ?
Cu1 Ga2 Cu1 59.34(2) 15_556 17_556 ?
Cu1 Ga2 Cu1 161.62(6) 6 17_556 ?
Cu1 Ga2 Cu1 117.32(2) 4 17_556 ?
Cu1 Ga2 Ga2 110.42(2) 15_556 15_556 ?
Cu1 Ga2 Ga2 110.42(2) 6 15_556 ?
Cu1 Ga2 Ga2 59.434(15) 4 15_556 ?
Cu1 Ga2 Ga2 59.434(15) 17_556 15_556 ?
Cu1 Ga2 Ga2 59.435(15) 15_556 16_556 ?
Cu1 Ga2 Ga2 59.435(15) 6 16_556 ?
Cu1 Ga2 Ga2 110.42(2) 4 16_556 ?
Cu1 Ga2 Ga2 110.42(2) 17_556 16_556 ?
Ga2 Ga2 Ga2 120.0 15_556 16_556 ?
Cu1 Ga2 Ga5 137.56(4) 15_556 . ?
Cu1 Ga2 Ga5 58.500(17) 6 . ?
Cu1 Ga2 Ga5 58.502(17) 4 . ?
Cu1 Ga2 Ga5 137.56(4) 17_556 . ?
Ga2 Ga2 Ga5 109.722(10) 15_556 . ?
Ga2 Ga2 Ga5 109.722(10) 16_556 . ?
Cu1 Ga2 Ga5 58.500(17) 15_556 13_656 ?
Cu1 Ga2 Ga5 137.56(4) 6 13_656 ?
Cu1 Ga2 Ga5 137.56(4) 4 13_656 ?
Cu1 Ga2 Ga5 58.502(17) 17_556 13_656 ?
Ga2 Ga2 Ga5 109.722(10) 15_556 13_656 ?
Ga2 Ga2 Ga5 109.722(10) 16_556 13_656 ?
Ga5 Ga2 Ga5 95.11(5) . 13_656 ?
Cu1 Ga2 Ga1 103.97(4) 15_556 . ?
Cu1 Ga2 Ga1 58.23(3) 6 . ?
Cu1 Ga2 Ga1 58.23(3) 4 . ?
Cu1 Ga2 Ga1 103.96(4) 17_556 . ?
Ga2 Ga2 Ga1 63.472(7) 15_556 . ?
Ga2 Ga2 Ga1 63.472(7) 16_556 . ?
Ga5 Ga2 Ga1 105.73(3) . . ?
Ga5 Ga2 Ga1 159.16(4) 13_656 . ?
Cu1 Ga2 Ga1 58.23(3) 15_556 13_556 ?
Cu1 Ga2 Ga1 103.97(4) 6 13_556 ?
Cu1 Ga2 Ga1 103.96(4) 4 13_556 ?
Cu1 Ga2 Ga1 58.23(3) 17_556 13_556 ?
Ga2 Ga2 Ga1 63.472(7) 15_556 13_556 ?
Ga2 Ga2 Ga1 63.472(7) 16_556 13_556 ?
Ga5 Ga2 Ga1 159.16(4) . 13_556 ?
Ga5 Ga2 Ga1 105.73(3) 13_656 13_556 ?
Ga1 Ga2 Ga1 53.43(6) . 13_556 ?
Cu1 Ga2 Sm2 71.703(17) 15_556 13_666 ?
Cu1 Ga2 Sm2 71.703(17) 6 13_666 ?
Cu1 Ga2 Sm2 119.81(2) 4 13_666 ?
Cu1 Ga2 Sm2 119.81(2) 17_556 13_666 ?
Ga2 Ga2 Sm2 175.005(18) 15_556 13_666 ?
Ga2 Ga2 Sm2 64.995(18) 16_556 13_666 ?
Ga5 Ga2 Sm2 67.23(2) . 13_666 ?
Ga5 Ga2 Sm2 67.23(2) 13_656 13_666 ?
Ga1 Ga2 Sm2 120.817(15) . 13_666 ?
Ga1 Ga2 Sm2 120.817(15) 13_556 13_666 ?
Cu1 Ga2 Sm2 119.81(2) 15_556 1_545 ?
Cu1 Ga2 Sm2 119.81(2) 6 1_545 ?
Cu1 Ga2 Sm2 71.704(17) 4 1_545 ?
Cu1 Ga2 Sm2 71.704(17) 17_556 1_545 ?
Ga2 Ga2 Sm2 64.996(18) 15_556 1_545 ?
Ga2 Ga2 Sm2 175.005(18) 16_556 1_545 ?
Ga5 Ga2 Sm2 67.23(2) . 1_545 ?
Ga5 Ga2 Sm2 67.23(2) 13_656 1_545 ?
Ga1 Ga2 Sm2 120.817(15) . 1_545 ?
Ga1 Ga2 Sm2 120.817(15) 13_556 1_545 ?
Sm2 Ga2 Sm2 110.01(4) 13_666 1_545 ?
Ga3 Ga3 Cu1 107.79(3) 14 3_665 ?
Ga3 Ga3 Cu1 107.79(3) 14 . ?
Cu1 Ga3 Cu1 111.10(3) 3_665 . ?
Ga3 Ga3 Cu1 107.79(3) 14 4_565 ?
Cu1 Ga3 Cu1 111.10(3) 3_665 4_565 ?
Cu1 Ga3 Cu1 111.10(3) . 4_565 ?
Ga3 Ga3 Ga5 112.81(3) 14 1_565 ?
Cu1 Ga3 Ga5 56.128(10) 3_665 1_565 ?
Cu1 Ga3 Ga5 139.39(5) . 1_565 ?
Cu1 Ga3 Ga5 56.129(10) 4_565 1_565 ?
Ga3 Ga3 Ga5 112.81(3) 14 3 ?
Cu1 Ga3 Ga5 139.39(5) 3_665 3 ?
Cu1 Ga3 Ga5 56.129(10) . 3 ?
Cu1 Ga3 Ga5 56.129(10) 4_565 3 ?
Ga5 Ga3 Ga5 105.93(3) 1_565 3 ?
Ga3 Ga3 Ga5 112.81(3) 14 4_665 ?
Cu1 Ga3 Ga5 56.130(10) 3_665 4_665 ?
Cu1 Ga3 Ga5 56.129(10) . 4_665 ?
Cu1 Ga3 Ga5 139.39(5) 4_565 4_665 ?
Ga5 Ga3 Ga5 105.93(3) 1_565 4_665 ?
Ga5 Ga3 Ga5 105.93(3) 3 4_665 ?
Ga3 Ga3 Sm2 180.0 14 . ?
Cu1 Ga3 Sm2 72.21(3) 3_665 . ?
Cu1 Ga3 Sm2 72.21(3) . . ?
Cu1 Ga3 Sm2 72.21(3) 4_565 . ?
Ga5 Ga3 Sm2 67.19(3) 1_565 . ?
Ga5 Ga3 Sm2 67.19(3) 3 . ?
Ga5 Ga3 Sm2 67.19(3) 4_665 . ?
Cu1 Ga4 Cu1 106.85(3) 6 15 ?
Cu1 Ga4 Cu1 141.24(5) 6 17 ?
Cu1 Ga4 Cu1 59.33(2) 15 17 ?
Cu1 Ga4 Cu1 59.33(2) 6 4 ?
Cu1 Ga4 Cu1 141.24(5) 15 4 ?
Cu1 Ga4 Cu1 106.85(3) 17 4 ?
Cu1 Ga4 Ga4 109.38(2) 6 13_655 ?
Cu1 Ga4 Ga4 109.38(2) 15 13_655 ?
Cu1 Ga4 Ga4 109.38(2) 17 13_655 ?
Cu1 Ga4 Ga4 109.38(2) 4 13_655 ?
Cu1 Ga4 Ga5 149.514(18) 6 13_655 ?
Cu1 Ga4 Ga5 57.884(13) 15 13_655 ?
Cu1 Ga4 Ga5 57.885(13) 17 13_655 ?
Cu1 Ga4 Ga5 149.514(18) 4 13_655 ?
Ga4 Ga4 Ga5 60.17(2) 13_655 13_655 ?
Cu1 Ga4 Ga5 57.884(13) 6 . ?
Cu1 Ga4 Ga5 149.514(18) 15 . ?
Cu1 Ga4 Ga5 149.514(18) 17 . ?
Cu1 Ga4 Ga5 57.885(13) 4 . ?
Ga4 Ga4 Ga5 60.17(2) 13_655 . ?
Ga5 Ga4 Ga5 120.34(4) 13_655 . ?
Cu1 Ga4 Sm1 70.62(2) 6 . ?
Cu1 Ga4 Sm1 70.62(2) 15 . ?
Cu1 Ga4 Sm1 70.62(2) 17 . ?
Cu1 Ga4 Sm1 70.62(2) 4 . ?
Ga4 Ga4 Sm1 180.0 13_655 . ?
Ga5 Ga4 Sm1 119.83(2) 13_655 . ?
Ga5 Ga4 Sm1 119.83(2) . . ?
Cu1 Ga5 Cu1 168.42(6) 6 3_655 ?
Cu1 Ga5 Cu1 60.11(3) 6 4 ?
Cu1 Ga5 Cu1 118.55(3) 3_655 4 ?
Cu1 Ga5 Cu1 118.55(3) 6 5_655 ?
Cu1 Ga5 Cu1 60.11(3) 3_655 5_655 ?
Cu1 Ga5 Cu1 168.42(6) 4 5_655 ?
Cu1 Ga5 Ga2 59.62(2) 6 . ?
Cu1 Ga5 Ga2 130.89(4) 3_655 . ?
Cu1 Ga5 Ga2 59.62(2) 4 . ?
Cu1 Ga5 Ga2 130.89(4) 5_655 . ?
Cu1 Ga5 Ga2 130.89(4) 6 13_656 ?
Cu1 Ga5 Ga2 59.62(2) 3_655 13_656 ?
Cu1 Ga5 Ga2 130.89(4) 4 13_656 ?
Cu1 Ga5 Ga2 59.62(2) 5_655 13_656 ?
Ga2 Ga5 Ga2 84.89(5) . 13_656 ?
Cu1 Ga5 Ga4 109.88(4) 6 13_655 ?
Cu1 Ga5 Ga4 59.00(3) 3_655 13_655 ?
Cu1 Ga5 Ga4 109.88(4) 4 13_655 ?
Cu1 Ga5 Ga4 59.00(3) 5_655 13_655 ?
Ga2 Ga5 Ga4 167.38(4) . 13_655 ?
Ga2 Ga5 Ga4 107.72(2) 13_656 13_655 ?
Cu1 Ga5 Ga4 59.00(3) 6 . ?
Cu1 Ga5 Ga4 109.88(4) 3_655 . ?
Cu1 Ga5 Ga4 58.99(3) 4 . ?
Cu1 Ga5 Ga4 109.88(4) 5_655 . ?
Ga2 Ga5 Ga4 107.72(2) . . ?
Ga2 Ga5 Ga4 167.38(4) 13_656 . ?
Ga4 Ga5 Ga4 59.66(4) 13_655 . ?
Cu1 Ga5 Ga3 115.00(2) 6 1_545 ?
Cu1 Ga5 Ga3 59.949(16) 3_655 1_545 ?
Cu1 Ga5 Ga3 59.951(16) 4 1_545 ?
Cu1 Ga5 Ga3 114.99(2) 5_655 1_545 ?
Ga2 Ga5 Ga3 106.625(19) . 1_545 ?
Ga2 Ga5 Ga3 106.624(19) 13_656 1_545 ?
Ga4 Ga5 Ga3 70.34(3) 13_655 1_545 ?
Ga4 Ga5 Ga3 70.35(3) . 1_545 ?
Cu1 Ga5 Ga3 59.949(16) 6 2_665 ?
Cu1 Ga5 Ga3 115.00(2) 3_655 2_665 ?
Cu1 Ga5 Ga3 114.99(2) 4 2_665 ?
Cu1 Ga5 Ga3 59.951(16) 5_655 2_665 ?
Ga2 Ga5 Ga3 106.624(19) . 2_665 ?
Ga2 Ga5 Ga3 106.625(19) 13_656 2_665 ?
Ga4 Ga5 Ga3 70.35(3) 13_655 2_665 ?
Ga4 Ga5 Ga3 70.34(3) . 2_665 ?
Ga3 Ga5 Ga3 134.37(6) 1_545 2_665 ?
Cu1 Ga5 Sm2 70.343(18) 6 13_666 ?
Cu1 Ga5 Sm2 117.32(3) 3_655 13_666 ?
Cu1 Ga5 Sm2 117.32(3) 4 13_666 ?
Cu1 Ga5 Sm2 70.344(18) 5_655 13_666 ?
Ga2 Ga5 Sm2 63.35(2) . 13_666 ?
Ga2 Ga5 Sm2 63.35(2) 13_656 13_666 ?
Ga4 Ga5 Sm2 121.823(10) 13_655 13_666 ?
Ga4 Ga5 Sm2 121.822(10) . 13_666 ?
Ga3 Ga5 Sm2 165.38(4) 1_545 13_666 ?
Ga3 Ga5 Sm2 60.24(2) 2_665 13_666 ?
Cu1 Ga5 Sm2 117.32(3) 6 1_545 ?
Cu1 Ga5 Sm2 70.343(18) 3_655 1_545 ?
Cu1 Ga5 Sm2 70.344(18) 4 1_545 ?
Cu1 Ga5 Sm2 117.32(3) 5_655 1_545 ?
Ga2 Ga5 Sm2 63.35(2) . 1_545 ?
Ga2 Ga5 Sm2 63.35(2) 13_656 1_545 ?
Ga4 Ga5 Sm2 121.822(10) 13_655 1_545 ?
Ga4 Ga5 Sm2 121.823(10) . 1_545 ?
Ga3 Ga5 Sm2 60.24(2) 1_545 1_545 ?
Ga3 Ga5 Sm2 165.38(4) 2_665 1_545 ?
Sm2 Ga5 Sm2 105.14(3) 13_666 1_545 ?
Ga5 Cu1 Ga5 119.44(3) 3 4_665 ?
Ga5 Cu1 Cu1 59.946(13) 3 5 ?
Ga5 Cu1 Cu1 174.21(3) 4_665 5 ?
Ga5 Cu1 Cu1 174.21(3) 3 6 ?
Ga5 Cu1 Cu1 59.945(13) 4_665 6 ?
Cu1 Cu1 Cu1 120.0 5 6 ?
Ga5 Cu1 Ga2 61.88(3) 3 3 ?
Ga5 Cu1 Ga2 114.01(4) 4_665 3 ?
Cu1 Cu1 Ga2 60.330(11) 5 3 ?
Cu1 Cu1 Ga2 112.69(3) 6 3 ?
Ga5 Cu1 Ga2 114.01(4) 3 16_556 ?
Ga5 Cu1 Ga2 61.88(3) 4_665 16_556 ?
Cu1 Cu1 Ga2 112.69(3) 5 16_556 ?
Cu1 Cu1 Ga2 60.330(11) 6 16_556 ?
Ga2 Cu1 Ga2 61.13(3) 3 16_556 ?
Ga5 Cu1 Ga4 63.12(3) 3 3 ?
Ga5 Cu1 Ga4 125.08(4) 4_665 3 ?
Cu1 Cu1 Ga4 60.337(12) 5 3 ?
Cu1 Cu1 Ga4 122.33(2) 6 3 ?
Ga2 Cu1 Ga4 112.827(13) 3 3 ?
Ga2 Cu1 Ga4 173.03(3) 16_556 3 ?
Ga5 Cu1 Ga4 125.08(4) 3 16 ?
Ga5 Cu1 Ga4 63.12(3) 4_665 16 ?
Cu1 Cu1 Ga4 122.33(2) 5 16 ?
Cu1 Cu1 Ga4 60.336(12) 6 16 ?
Ga2 Cu1 Ga4 173.03(3) 3 16 ?
Ga2 Cu1 Ga4 112.827(13) 16_556 16 ?
Ga4 Cu1 Ga4 72.96(2) 3 16 ?
Ga5 Cu1 Ga3 63.921(18) 3 . ?
Ga5 Cu1 Ga3 63.921(18) 4_665 . ?
Cu1 Cu1 Ga3 118.430(5) 5 . ?
Cu1 Cu1 Ga3 118.430(5) 6 . ?
Ga2 Cu1 Ga3 111.41(4) 3 . ?
Ga2 Cu1 Ga3 111.41(4) 16_556 . ?
Ga4 Cu1 Ga3 73.53(3) 3 . ?
Ga4 Cu1 Ga3 73.54(3) 16 . ?
Ga5 Cu1 Ga1 115.72(2) 3 . ?
Ga5 Cu1 Ga1 115.72(2) 4_665 . ?
Cu1 Cu1 Ga1 61.799(6) 5 . ?
Cu1 Cu1 Ga1 61.800(6) 6 . ?
Ga2 Cu1 Ga1 67.52(4) 3 . ?
Ga2 Cu1 Ga1 67.52(4) 16_556 . ?
Ga4 Cu1 Ga1 107.47(4) 3 . ?
Ga4 Cu1 Ga1 107.47(4) 16 . ?
Ga3 Cu1 Ga1 178.72(4) . . ?
Ga5 Cu1 Sm1 116.56(2) 3 . ?
Ga5 Cu1 Sm1 116.56(2) 4_665 . ?
Cu1 Cu1 Sm1 67.152(4) 5 . ?
Cu1 Cu1 Sm1 67.153(4) 6 . ?
Ga2 Cu1 Sm1 116.96(3) 3 . ?
Ga2 Cu1 Sm1 116.96(3) 16_556 . ?
Ga4 Cu1 Sm1 61.64(2) 3 . ?
Ga4 Cu1 Sm1 61.64(2) 16 . ?
Ga3 Cu1 Sm1 123.15(3) . . ?
Ga1 Cu1 Sm1 58.13(3) . . ?
Ga5 Cu1 Sm2 63.97(2) 3 . ?
Ga5 Cu1 Sm2 63.97(2) 4_665 . ?
Cu1 Cu1 Sm2 112.156(4) 5 . ?
Cu1 Cu1 Sm2 112.156(4) 6 . ?
Ga2 Cu1 Sm2 61.42(2) 3 . ?
Ga2 Cu1 Sm2 61.42(2) 16_556 . ?
Ga4 Cu1 Sm2 119.81(3) 3 . ?
Ga4 Cu1 Sm2 119.81(3) 16 . ?
Ga3 Cu1 Sm2 58.83(3) . . ?
Ga1 Cu1 Sm2 119.89(4) . . ?
Sm1 Cu1 Sm2 178.01(2) . . ?

loop_
_geom_bond_atom_site_label_1
_geom_bond_atom_site_label_2
_geom_bond_distance
_geom_bond_site_symmetry_2
_geom_bond_publ_flag
Sm1 Ga1 2.9745(15) 13 ?
Sm1 Ga1 2.9745(15) . ?
Sm1 Ga4 3.0881(10) . ?
Sm1 Ga4 3.0881(10) 16 ?
Sm1 Ga4 3.0881(10) 4 ?
Sm1 Ga4 3.0881(10) 13 ?
Sm1 Ga4 3.0881(10) 3 ?
Sm1 Ga4 3.0881(10) 15 ?
Sm1 Cu1 3.3104(7) 17 ?
Sm1 Cu1 3.3104(7) 5 ?
Sm1 Cu1 3.3104(7) 16 ?
Sm1 Cu1 3.3104(7) 4 ?
Sm2 Ga3 3.0353(11) 14_556 ?
Sm2 Ga3 3.0353(11) . ?
Sm2 Ga2 3.1239(7) 15_566 ?
Sm2 Ga2 3.1239(7) 1_565 ?
Sm2 Ga2 3.1239(7) 13_666 ?
Sm2 Ga2 3.1239(7) 3 ?
Sm2 Ga2 3.1239(7) 16_556 ?
Sm2 Ga2 3.1239(7) 4_665 ?
Sm2 Ga5 3.2228(6) 3 ?
Sm2 Ga5 3.2228(6) 13_666 ?
Sm2 Ga5 3.2228(6) 15_566 ?
Sm2 Ga5 3.2228(6) 1_565 ?
Ga1 Ga1 2.658(3) 13_556 ?
Ga1 Cu1 2.7199(8) 5 ?
Ga1 Cu1 2.7199(8) 4 ?
Ga1 Cu1 2.7200(8) . ?
Ga1 Cu1 2.7200(8) 3 ?
Ga1 Cu1 2.7200(8) 2 ?
Ga1 Cu1 2.7200(8) 6 ?
Ga1 Ga2 2.9564(13) 16_556 ?
Ga1 Ga2 2.9564(13) 3 ?
Ga1 Ga2 2.9564(13) 4 ?
Ga1 Ga2 2.9564(13) 15_556 ?
Ga1 Ga2 2.9564(13) 13_556 ?
Ga2 Cu1 2.5966(6) 15_556 ?
Ga2 Cu1 2.5966(6) 6 ?
Ga2 Cu1 2.5966(6) 4 ?
Ga2 Cu1 2.5966(6) 17_556 ?
Ga2 Ga2 2.6409(12) 15_556 ?
Ga2 Ga2 2.6409(12) 16_556 ?
Ga2 Ga5 2.6546(11) . ?
Ga2 Ga5 2.6546(11) 13_656 ?
Ga2 Ga1 2.9564(13) 13_556 ?
Ga2 Sm2 3.1239(7) 13_666 ?
Ga2 Sm2 3.1240(7) 1_545 ?
Ga3 Ga3 2.536(2) 14 ?
Ga3 Cu1 2.6755(8) 3_665 ?
Ga3 Cu1 2.6755(8) . ?
Ga3 Cu1 2.6755(8) 4_565 ?
Ga3 Ga5 2.7763(6) 1_565 ?
Ga3 Ga5 2.7763(6) 3 ?
Ga3 Ga5 2.7763(6) 4_665 ?
Ga4 Cu1 2.5971(6) 6 ?
Ga4 Cu1 2.5971(6) 15 ?
Ga4 Cu1 2.5972(6) 17 ?
Ga4 Cu1 2.5972(6) 4 ?
Ga4 Ga4 2.689(2) 13_655 ?
Ga4 Ga5 2.7027(10) 13_655 ?
Ga4 Ga5 2.7027(10) . ?
Ga5 Cu1 2.5664(4) 6 ?
Ga5 Cu1 2.5664(4) 3_655 ?
Ga5 Cu1 2.5664(4) 4 ?
Ga5 Cu1 2.5664(4) 5_655 ?
Ga5 Ga2 2.6546(11) 13_656 ?
Ga5 Ga4 2.7027(10) 13_655 ?
Ga5 Ga3 2.7763(6) 1_545 ?
Ga5 Ga3 2.7763(6) 2_665 ?
Ga5 Sm2 3.2228(6) 13_666 ?
Ga5 Sm2 3.2228(6) 1_545 ?
Cu1 Ga5 2.5664(4) 3 ?
Cu1 Ga5 2.5664(4) 4_665 ?
Cu1 Cu1 2.5707(7) 5 ?
Cu1 Cu1 2.5707(7) 6 ?
Cu1 Ga2 2.5966(6) 3 ?
Cu1 Ga2 2.5966(6) 16_556 ?
Cu1 Ga4 2.5972(6) 3 ?
Cu1 Ga4 2.5972(6) 16 ?
